data_7708469
loop_
_publ_author_name
'Klap\"otke, Thomas M.'
'Kofen, Moritz'
'Stierstorfer, J\"org'

_publ_section_title
;
 &#x000D; N-Functionalisation of 5,5&#x2032;-bistetrazole providing
 2,2&#x2032;-di(azidomethyl)bistetrazole: a melt-castable metal-free green
 primary explosive
;
_journal_name_full 'Dalton Transactions'
_journal_paper_doi 10.1039/D1DT02731J
_journal_year 2021
_chemical_formula_moiety 'C4 H4 N10 O6'
_chemical_formula_sum 'C4 H4 N10 O6'
_chemical_formula_weight 288.17
_chemical_name_common 2,2-dinitratomethyl-5,5-bitetrazole
_chemical_name_systematic 2,2-dinitratomethyl-5,5-bitetrazole
_space_group_IT_number 114
_space_group_name_Hall 'P -4 2n'
_space_group_name_H-M_alt 'P -4 21 c'
_symmetry_cell_setting tetragonal
_symmetry_Int_Tables_number 114
_symmetry_space_group_name_Hall 'P -4 2n'
_symmetry_space_group_name_H-M 'P -4 21 c'
_atom_sites_solution_hydrogens difmap
_atom_sites_solution_primary difmap
_audit_creation_date 2020-07-01
_audit_creation_method SHELXL-2018/3
_audit_update_record
;
2021-07-06 deposited with the CCDC.	2021-09-10 downloaded from the CCDC.
;
_cell_angle_alpha 90
_cell_angle_beta 90
_cell_angle_gamma 90
_cell_formula_units_Z 4
_cell_length_a 9.44290(10)
_cell_length_b 9.44290(10)
_cell_length_c 12.3008(3)
_cell_measurement_reflns_used 7011
_cell_measurement_temperature 108(2)
_cell_measurement_theta_max 32.0890
_cell_measurement_theta_min 2.6900
_cell_volume 1096.84(3)
_computing_cell_refinement 'CrysAlisPro 1.171.40.81a (Rigaku OD, 2020)'
_computing_data_collection 'CrysAlisPro 1.171.40.81a (Rigaku OD, 2020)'
_computing_data_reduction 'CrysAlisPro 1.171.40.81a (Rigaku OD, 2020)'
_computing_molecular_graphics 'Diamond 2.1c, Crystal Impact GbR'
_computing_publication_material 'Encifer 1.5.1, CCDC 2014'
_computing_structure_refinement 'SHELXL-2018/3 (Sheldrick, 2018)'
_computing_structure_solution SIR-92
_diffrn_ambient_temperature 108(2)
_diffrn_detector 'CCD plate'
_diffrn_detector_area_resol_mean 15.9809
_diffrn_detector_type Sapphire3
_diffrn_measured_fraction_theta_full 1.000
_diffrn_measured_fraction_theta_max 0.969
_diffrn_measurement_details
;
List of Runs (angles in degrees, time in seconds):

  # Type    Start    End  Width  t~exp~   \w     \q     \k     \f   Frames
#--------------------------------------------------------------------------
  1  \w    -40.00  44.00   1.00   15.00    --  -23.53  57.00 -30.00   84
  2  \w     18.00  71.00   1.00   15.00    --   24.78  57.00 -30.00   53
  3  \w      2.00  90.00   1.00   15.00    --   24.78  70.00 100.00   88
  4  \w     15.00  87.00   1.00   15.00    --   24.78  57.00  30.00   72
  5  \w     22.00  91.00   1.00   15.00    --   24.78  57.00 -90.00   69
  6  \w    -20.00  64.00   1.00   15.00    --   24.78 -99.00  60.00   84
  7  \w      8.00  91.00   1.00   15.00    --   24.78  57.00-150.00   83
  8  \w    -32.00  -7.00   1.00   15.00    --   24.78 131.00-141.59   25
  9  \w    -43.00  16.00   1.00   15.00    --   24.78 -37.00  90.00   59
 10  \w    -20.00  64.00   1.00   15.00    --   24.78 -99.00-180.00   84
 11  \w    -39.00  52.00   1.00   15.00    --   24.78 -77.00-120.00   91
;
_diffrn_measurement_device 'four-circle diffractometer'
_diffrn_measurement_device_type 'Xcalibur, Sapphire3'
_diffrn_measurement_method '\w scans'
_diffrn_orient_matrix_UB_11 -0.0545359000
_diffrn_orient_matrix_UB_12 -0.0168484000
_diffrn_orient_matrix_UB_13 0.0374903000
_diffrn_orient_matrix_UB_21 0.0094920000
_diffrn_orient_matrix_UB_22 0.0665175000
_diffrn_orient_matrix_UB_23 0.0257524000
_diffrn_orient_matrix_UB_31 -0.0507721000
_diffrn_orient_matrix_UB_32 0.0305208000
_diffrn_orient_matrix_UB_33 -0.0354635000
_diffrn_radiation_monochromator graphite
_diffrn_radiation_probe x-ray
_diffrn_radiation_type MoK\a
_diffrn_radiation_wavelength 0.71073
_diffrn_reflns_av_R_equivalents 0.0398
_diffrn_reflns_av_sigmaI/netI 0.0421
_diffrn_reflns_av_unetI/netI 0.0168
_diffrn_reflns_Laue_measured_fraction_full 1.000
_diffrn_reflns_Laue_measured_fraction_max 0.969
_diffrn_reflns_limit_h_max 14
_diffrn_reflns_limit_h_min -14
_diffrn_reflns_limit_k_max 13
_diffrn_reflns_limit_k_min -13
_diffrn_reflns_limit_l_max 18
_diffrn_reflns_limit_l_min -18
_diffrn_reflns_number 22865
_diffrn_reflns_point_group_measured_fraction_full 1.000
_diffrn_reflns_point_group_measured_fraction_max 0.959
_diffrn_reflns_theta_full 25.242
_diffrn_reflns_theta_max 32.757
_diffrn_reflns_theta_min 2.719
_diffrn_source 'fine-focus sealed X-ray tube'
_exptl_absorpt_coefficient_mu 0.160
_exptl_absorpt_correction_T_max 1.00000
_exptl_absorpt_correction_T_min 0.83147
_exptl_absorpt_correction_type multi-scan
_exptl_absorpt_process_details
;
CrysAlisPro 1.171.40.81a (Rigaku Oxford Diffraction, 2020)
Empirical absorption correction using spherical harmonics,
implemented in SCALE3 ABSPACK scaling algorithm.
;
_exptl_crystal_colour colorless
_exptl_crystal_density_diffrn 1.745
_exptl_crystal_description block
_exptl_crystal_F_000 584
_exptl_crystal_size_max 0.510
_exptl_crystal_size_mid 0.458
_exptl_crystal_size_min 0.323
_refine_diff_density_max 0.293
_refine_diff_density_min -0.139
_refine_diff_density_rms 0.047
_refine_ls_abs_structure_details
;
 Flack x determined using 706 quotients [(I+)-(I-)]/[(I+)+(I-)]
 (Parsons, Flack and Wagner, Acta Cryst. B69 (2013) 249-259).
;
_refine_ls_abs_structure_Flack 0.0(4)
_refine_ls_extinction_method none
_refine_ls_goodness_of_fit_ref 1.069
_refine_ls_hydrogen_treatment refall
_refine_ls_matrix_type full
_refine_ls_number_parameters 99
_refine_ls_number_reflns 1950
_refine_ls_number_restraints 0
_refine_ls_restrained_S_all 1.069
_refine_ls_R_factor_all 0.0352
_refine_ls_R_factor_gt 0.0304
_refine_ls_shift/su_max 0.000
_refine_ls_shift/su_mean 0.000
_refine_ls_structure_factor_coef Fsqd
_refine_ls_weighting_details 'w=1/[\s^2^(Fo^2^)+(0.0458P)^2^+0.1267P] where P=(Fo^2^+2Fc^2^)/3'
_refine_ls_weighting_scheme calc
_refine_ls_wR_factor_gt 0.0781
_refine_ls_wR_factor_ref 0.0810
_reflns_Friedel_coverage 0.730
_reflns_Friedel_fraction_full 1.000
_reflns_Friedel_fraction_max 0.946
_reflns_number_gt 1764
_reflns_number_total 1950
_reflns_threshold_expression 'I > 2\s(I)'
_cod_data_source_file d1dt02731j2.cif
_cod_data_source_block px248
_cod_original_cell_volume 1096.84(4)
_cod_database_code 7708469
_shelx_space_group_comment
;
The symmetry employed for this shelxl refinement is uniquely defined
by the following loop, which should always be used as a source of
symmetry information in preference to the above space-group names.
They are only intended as comments.
;
_shelx_estimated_absorpt_t_min 0.923
_shelx_estimated_absorpt_t_max 0.950

loop_
_space_group_symop_operation_xyz
'x, y, z'
'-x, -y, z'
'y, -x, -z'
'-y, x, -z'
'-x+1/2, y+1/2, -z+1/2'
'x+1/2, -y+1/2, -z+1/2'
'-y+1/2, -x+1/2, z+1/2'
'y+1/2, x+1/2, z+1/2'

loop_
_atom_site_label
_atom_site_type_symbol
_atom_site_fract_x
_atom_site_fract_y
_atom_site_fract_z
_atom_site_U_iso_or_equiv
_atom_site_adp_type
_atom_site_occupancy
_atom_site_site_symmetry_order
_atom_site_calc_flag
_atom_site_refinement_flags_posn
_atom_site_refinement_flags_adp
_atom_site_refinement_flags_occupancy
_atom_site_disorder_assembly
_atom_site_disorder_group
O1 O 0.81086(11) 0.14021(12) 0.53433(9) 0.0231(2) Uani 1 1 d . . . . .
O2 O 0.63582(13) 0.05465(14) 0.42884(11) 0.0328(3) Uani 1 1 d . . . . .
O3 O 0.84119(14) 0.10962(13) 0.36026(10) 0.0316(3) Uani 1 1 d . . . . .
N2 N 0.60910(13) 0.23027(12) 0.62491(10) 0.0206(2) Uani 1 1 d . . . . .
N1 N 0.64050(13) 0.36720(13) 0.62291(10) 0.0206(2) Uani 1 1 d . . . . .
N5 N 0.75465(14) 0.09653(14) 0.43147(10) 0.0232(3) Uani 1 1 d . . . . .
N3 N 0.47204(13) 0.20223(14) 0.63498(11) 0.0234(2) Uani 1 1 d . . . . .
N4 N 0.40823(13) 0.32577(13) 0.63987(11) 0.0230(2) Uani 1 1 d . . . . .
C1 C 0.51248(14) 0.42401(14) 0.63185(11) 0.0189(2) Uani 1 1 d . . . . .
C2 C 0.71613(15) 0.11876(16) 0.62220(13) 0.0227(3) Uani 1 1 d . . . . .
H2A H 0.672(2) 0.031(2) 0.6220(17) 0.023(5) Uiso 1 1 d . . . . .
H2B H 0.769(2) 0.120(2) 0.6844(18) 0.027(5) Uiso 1 1 d . . . . .

loop_
_atom_site_aniso_label
_atom_site_aniso_U_11
_atom_site_aniso_U_22
_atom_site_aniso_U_33
_atom_site_aniso_U_23
_atom_site_aniso_U_13
_atom_site_aniso_U_12
O1 0.0192(4) 0.0257(5) 0.0244(5) -0.0039(4) 0.0007(4) -0.0010(4)
O2 0.0256(6) 0.0398(7) 0.0329(6) -0.0062(5) -0.0025(5) -0.0075(5)
O3 0.0332(6) 0.0349(6) 0.0268(5) -0.0005(5) 0.0080(5) -0.0002(5)
N2 0.0215(5) 0.0199(5) 0.0204(5) -0.0007(4) 0.0010(5) 0.0000(4)
N1 0.0225(5) 0.0194(5) 0.0198(5) 0.0004(4) 0.0014(4) -0.0003(4)
N5 0.0243(6) 0.0221(5) 0.0231(5) -0.0023(4) 0.0003(5) 0.0007(5)
N3 0.0212(5) 0.0222(5) 0.0267(6) -0.0019(5) 0.0008(5) -0.0005(4)
N4 0.0215(5) 0.0208(5) 0.0267(6) -0.0019(5) 0.0006(5) -0.0001(4)
C1 0.0212(6) 0.0210(6) 0.0145(5) -0.0005(5) -0.0002(5) 0.0000(5)
C2 0.0232(6) 0.0226(6) 0.0223(6) 0.0005(5) 0.0005(5) 0.0035(5)

loop_
_atom_type_symbol
_atom_type_description
_atom_type_scat_dispersion_real
_atom_type_scat_dispersion_imag
_atom_type_scat_source
C C 0.0033 0.0016 'International Tables Vol C Tables 4.2.6.8 and 6.1.1.4'
H H 0.0000 0.0000 'International Tables Vol C Tables 4.2.6.8 and 6.1.1.4'
N N 0.0061 0.0033 'International Tables Vol C Tables 4.2.6.8 and 6.1.1.4'
O O 0.0106 0.0060 'International Tables Vol C Tables 4.2.6.8 and 6.1.1.4'

loop_
_geom_angle_atom_site_label_1
_geom_angle_atom_site_label_2
_geom_angle_atom_site_label_3
_geom_angle
_geom_angle_site_symmetry_1
_geom_angle_site_symmetry_3
_geom_angle_publ_flag
C2 O1 N5 113.48(11) . . ?
N1 N2 N3 114.47(12) . . ?
N1 N2 C2 123.21(12) . . ?
N3 N2 C2 122.24(12) . . ?
N2 N1 C1 100.88(11) . . ?
O2 N5 O3 130.85(14) . . ?
O2 N5 O1 117.97(12) . . ?
O3 N5 O1 111.19(12) . . ?
N4 N3 N2 105.92(11) . . ?
N3 N4 C1 105.72(12) . . ?
N1 C1 N4 113.00(12) . . ?
N1 C1 C1 123.13(15) . 2_665 ?
N4 C1 C1 123.87(16) . 2_665 ?
O1 C2 N2 110.56(12) . . ?
O1 C2 H2A 114.3(13) . . ?
N2 C2 H2A 109.3(13) . . ?
O1 C2 H2B 107.0(13) . . ?
N2 C2 H2B 110.3(14) . . ?
H2A C2 H2B 105.2(19) . . ?

loop_
_geom_bond_atom_site_label_1
_geom_bond_atom_site_label_2
_geom_bond_distance
_geom_bond_site_symmetry_2
_geom_bond_publ_flag
O1 C2 1.4176(18) . ?
O1 N5 1.4327(16) . ?
O2 N5 1.1902(17) . ?
O3 N5 1.2043(17) . ?
N2 N1 1.3268(16) . ?
N2 N3 1.3269(17) . ?
N2 C2 1.4599(17) . ?
N1 C1 1.3271(18) . ?
N3 N4 1.3143(18) . ?
N4 C1 1.3563(18) . ?
C1 C1 1.454(3) 2_665 ?
C2 H2A 0.928(19) . ?
C2 H2B 0.91(2) . ?

loop_
_geom_contact_atom_site_label_1
_geom_contact_atom_site_label_2
_geom_contact_distance
_geom_contact_site_symmetry_1
_geom_contact_site_symmetry_2
_geom_contact_publ_flag
? ? ? ? ? ?

loop_
_geom_hbond_atom_site_label_D
_geom_hbond_atom_site_label_H
_geom_hbond_atom_site_label_A
_geom_hbond_distance_DH
_geom_hbond_distance_HA
_geom_hbond_distance_DA
_geom_hbond_angle_DHA
_geom_hbond_site_symmetry_A
? ? ? ? ? ? ? ?

loop_
_geom_torsion_atom_site_label_1
_geom_torsion_atom_site_label_2
_geom_torsion_atom_site_label_3
_geom_torsion_atom_site_label_4
_geom_torsion
_geom_torsion_site_symmetry_1
_geom_torsion_site_symmetry_2
_geom_torsion_site_symmetry_3
_geom_torsion_site_symmetry_4
_geom_torsion_publ_flag
N3 N2 N1 C1 -0.35(16) . . . . ?
C2 N2 N1 C1 -177.22(12) . . . . ?
C2 O1 N5 O2 3.57(18) . . . . ?
C2 O1 N5 O3 -176.33(12) . . . . ?
N1 N2 N3 N4 0.06(17) . . . . ?
C2 N2 N3 N4 176.96(12) . . . . ?
N2 N3 N4 C1 0.26(15) . . . . ?
N2 N1 C1 N4 0.52(15) . . . . ?
N2 N1 C1 C1 -178.89(7) . . . 2_665 ?
N3 N4 C1 N1 -0.52(15) . . . . ?
N3 N4 C1 C1 178.89(8) . . . 2_665 ?
N5 O1 C2 N2 -78.68(14) . . . . ?
N1 N2 C2 O1 -51.58(17) . . . . ?
N3 N2 C2 O1 131.79(14) . . . . ?
